data_4004074
loop_
_publ_author_name
'Xue, Jie'
'Wang, Ziyu'
'Comstock, Andrew'
'Wang, Zhiyu'
'Sung, Herman H. Y.'
'Williams, Ian D.'
'Sun, Dali'
'Liu, Junwei'
'Lu, Haipeng'

_publ_section_title
;
 Chemical Control of Magnetic Ordering in Hybrid Fe--Cl Layered Double
 Perovskites
;
_journal_issue 6
_journal_name_full 'Chemistry of Materials'
_journal_page_first 2813
_journal_page_last 2823
_journal_paper_doi 10.1021/acs.chemmater.2c00163
_journal_volume 34
_journal_year 2022
_chemical_formula_moiety 'Ag Cl8 Fe, 4(C8 H12 N)'
_chemical_formula_sum 'C32 H48 Ag Cl8 Fe N4'
_chemical_formula_weight 936.06
_space_group_crystal_system monoclinic
_space_group_IT_number 5
_space_group_name_Hall 'C 2y'
_space_group_name_H-M_alt 'C 1 2 1'
_atom_sites_solution_hydrogens mixed
_atom_sites_solution_primary dual
_audit_creation_date 2022-01-07
_audit_creation_method
;
Olex2 1.5-alpha
(compiled 2021.12.21 svn.raa29eb21 for OlexSys, GUI svn.r6440)
;
_cell_angle_alpha 90
_cell_angle_beta 90.585(3)
_cell_angle_gamma 90
_cell_formula_units_Z 2
_cell_length_a 38.6306(11)
_cell_length_b 7.3226(3)
_cell_length_c 7.2843(2)
_cell_measurement_reflns_used 2019
_cell_measurement_temperature 173.00(10)
_cell_measurement_theta_max 76.4750
_cell_measurement_theta_min 4.5710
_cell_volume 2060.45(12)
_computing_cell_refinement 'CrysAlisPro 1.171.41.93a (Rigaku OD, 2020)'
_computing_data_collection 'CrysAlisPro 1.171.41.93a (Rigaku OD, 2020)'
_computing_data_reduction 'CrysAlisPro 1.171.41.93a (Rigaku OD, 2020)'
_computing_molecular_graphics 'Olex2 1.5-alpha (Dolomanov et al., 2009)'
_computing_publication_material 'Olex2 1.5-alpha (Dolomanov et al., 2009)'
_computing_structure_refinement 'SHELXL 2014/7 (Sheldrick, 2015)'
_computing_structure_solution 'SHELXT  (Sheldrick, 2015)'
_diffrn_ambient_environment N~2~
_diffrn_ambient_temperature 173.00(10)
_diffrn_detector 'CCD plate'
_diffrn_detector_area_resol_mean 5.1788
_diffrn_detector_type Atlas
_diffrn_measured_fraction_theta_full 0.989
_diffrn_measured_fraction_theta_max 0.957
_diffrn_measurement_details
;
List of Runs (angles in degrees, time in seconds):

  # Type    Start    End  Width  t~exp~   \w     \q     \k     \f   Frames
--------------------------------------------------------------------------
  1  \w     82.00 178.00   1.00   10.00    --  113.00  30.00   0.00   96
  2  \w    -70.00  32.00   1.00    3.00    --  -39.95  77.00  30.00  102
  3  \w    -34.00  70.00   1.00    3.00    --   39.95 -57.00 150.00  104
  4  \w     74.00 102.00   1.00   10.00    --  113.00-111.00 -30.00   28
  5  \w    104.00 171.00   1.00   10.00    --  113.00  77.00-150.00   67
  6  \w     35.00  61.00   1.00   10.00    --  113.00-111.00 -30.00   26
  7  \w     43.00 106.00   1.00   10.00    --  113.00 -94.00  60.00   63
  8  \w     36.00  97.00   1.00   10.00    --  113.00-111.00 -90.00   61
  9  \w     38.00 140.00   1.00   10.00    --  113.00 -45.00  60.00  102
;
_diffrn_measurement_device 'kappa diffractometer'
_diffrn_measurement_device_type 'SuperNova, Dual, Cu at zero, Atlas'
_diffrn_measurement_method '\w scans'
_diffrn_orient_matrix_type 'CrysAlisPro convention (1999,Acta A55,543-557)'
_diffrn_orient_matrix_UB_11 0.0259685000
_diffrn_orient_matrix_UB_12 -0.1583446000
_diffrn_orient_matrix_UB_13 -0.0184993000
_diffrn_orient_matrix_UB_21 0.0301074000
_diffrn_orient_matrix_UB_22 0.1381168000
_diffrn_orient_matrix_UB_23 -0.0028800000
_diffrn_orient_matrix_UB_31 0.0031047000
_diffrn_orient_matrix_UB_32 -0.0118880000
_diffrn_orient_matrix_UB_33 0.2106002000
_diffrn_radiation_monochromator mirror
_diffrn_radiation_probe x-ray
_diffrn_radiation_type CuK\a
_diffrn_radiation_wavelength 1.54184
_diffrn_reflns_av_R_equivalents 0.0446
_diffrn_reflns_av_unetI/netI 0.0659
_diffrn_reflns_Laue_measured_fraction_full 0.989
_diffrn_reflns_Laue_measured_fraction_max 0.957
_diffrn_reflns_limit_h_max 48
_diffrn_reflns_limit_h_min -47
_diffrn_reflns_limit_k_max 9
_diffrn_reflns_limit_k_min -8
_diffrn_reflns_limit_l_max 8
_diffrn_reflns_limit_l_min -5
_diffrn_reflns_number 3872
_diffrn_reflns_point_group_measured_fraction_full 0.991
_diffrn_reflns_point_group_measured_fraction_max 0.958
_diffrn_reflns_theta_full 67.684
_diffrn_reflns_theta_max 76.940
_diffrn_reflns_theta_min 2.288
_diffrn_source 'micro-focus sealed X-ray tube'
_diffrn_source_current 0.80
_diffrn_source_power 0.040
_diffrn_source_target Cu
_diffrn_source_type 'SuperNova (Cu) X-ray Source'
_diffrn_source_voltage 50
_exptl_absorpt_coefficient_mu 11.621
_exptl_absorpt_correction_T_max 1.00000
_exptl_absorpt_correction_T_min 0.47335
_exptl_absorpt_correction_type multi-scan
_exptl_absorpt_process_details
;
CrysAlisPro 1.171.41.93a (Rigaku Oxford Diffraction, 2020)
Empirical absorption correction using spherical harmonics,
implemented in SCALE3 ABSPACK scaling algorithm.
;
_exptl_crystal_colour red
_exptl_crystal_colour_primary red
_exptl_crystal_density_diffrn 1.509
_exptl_crystal_description plate
_exptl_crystal_F_000 954
_exptl_crystal_size_max 0.2
_exptl_crystal_size_mid 0.08
_exptl_crystal_size_min 0.02
_refine_diff_density_max 3.456
_refine_diff_density_min -1.715
_refine_diff_density_rms 0.153
_refine_ls_abs_structure_details
;
 Refined as an inversion twin.
;
_refine_ls_abs_structure_Flack 0.39(6)
_refine_ls_extinction_method none
_refine_ls_goodness_of_fit_ref 1.053
_refine_ls_hydrogen_treatment constr
_refine_ls_matrix_type full
_refine_ls_number_parameters 354
_refine_ls_number_reflns 2994
_refine_ls_number_restraints 361
_refine_ls_restrained_S_all 1.017
_refine_ls_R_factor_all 0.0718
_refine_ls_R_factor_gt 0.0642
_refine_ls_shift/su_max 0.000
_refine_ls_shift/su_mean 0.000
_refine_ls_structure_factor_coef Fsqd
_refine_ls_weighting_details 'w=1/[\s^2^(Fo^2^)+(0.1029P)^2^+12.2129P] where P=(Fo^2^+2Fc^2^)/3'
_refine_ls_weighting_scheme calc
_refine_ls_wR_factor_gt 0.1678
_refine_ls_wR_factor_ref 0.1769
_reflns_Friedel_coverage 0.853
_reflns_Friedel_fraction_full 0.992
_reflns_Friedel_fraction_max 0.960
_reflns_number_gt 2657
_reflns_number_total 2994
_reflns_threshold_expression 'I > 2\s(I)'
_cod_data_source_file cm2c00163_si_004.cif
_cod_data_source_block xuejie4cu_173k
_cod_original_cell_volume 2060.46(12)
_cod_database_code 4004074
_shelx_shelxl_version_number 2014/7
_shelx_space_group_comment
;
The symmetry employed for this shelxl refinement is uniquely defined
by the following loop, which should always be used as a source of
symmetry information in preference to the above space-group names.
They are only intended as comments.
;
_shelx_estimated_absorpt_t_max 0.801
_shelx_estimated_absorpt_t_min 0.205
_olex2_refinement_description
;
1. Twinned data refinement
 Scales: 0.61(6)
 0.39(6)
2. Fixed Uiso
 At 1.2 times of:
  All C(H) groups, All C(H,H) groups, All N(H,H,H,H,H,H) groups
3. Restrained distances
 C15-C16
 1.38 with sigma of 0.02
 C12-C13 = C11-C12
 1.52 with sigma of 0.02
 C3-C2 = C2-C1
 1.52 with sigma of 0.02
 C2A-C3A = C2A-C1A
 1.52 with sigma of 0.02
 C11A-C12A = C12A-C13A
 1.52 with sigma of 0.02
 C17A-C16A \\sim C17A-C18A \\sim C18A-C13A \\sim C14A-C13A \\sim C15A-C14A
\\sim C15A-C16A
 with sigma of 0.02
 C14-C13 \\sim C18-C13 \\sim C17-C18 \\sim C17-C16 \\sim C15-C16 \\sim C15-C14
 with sigma of 0.02
 C7-C8 \\sim C3-C8 \\sim C3-C4 \\sim C4-C5 \\sim C6-C5 \\sim C7-C6
 with sigma of 0.02
 C4A-C3A \\sim C4A-C5A \\sim C5A-C6A \\sim C6A-C7A \\sim C8A-C7A \\sim C3A-C8A
 with sigma of 0.02
4. Restrained planarity
 C13, C14, C15, C16, C17, C18
 with sigma of 0.02
 C3, C4, C5, C6, C7, C8
 with sigma of 0.02
 C3A, C4A, C5A, C6A, C7A, C8A
 with sigma of 0.02
 C13A, C14A, C15A, C16A, C17A, C18A
 with sigma of 0.02
5. Uiso/Uaniso restraints and constraints
Uanis(N1) \\sim Ueq, Uanis(N2) \\sim Ueq: with sigma of 0.002 and sigma for
terminal atoms of 0.005
Uanis(C18) \\sim Ueq: with sigma of 0.005 and sigma for terminal atoms of 0.01
Uanis(Cl1) \\sim Ueq, Uanis(Cl3) \\sim Ueq: with sigma of 0.003 and sigma for
terminal atoms of 0.005
Uanis(C3A) \\sim Ueq: with sigma of 0.003 and sigma for terminal atoms of 0.005
Uanis(C17A) \\sim Ueq: with sigma of 0.002 and sigma for terminal atoms of 0.003
Uanis(C3) \\sim Ueq: with sigma of 0.003 and sigma for terminal atoms of 0.005
Uanis(C13A) \\sim Ueq: with sigma of 0.002 and sigma for terminal atoms of 0.003
Uanis(C7A) \\sim Ueq: with sigma of 0.003 and sigma for terminal atoms of 0.005
Uanis(C1A) \\sim Ueq, Uanis(C1) \\sim Ueq: with sigma of 0.003 and sigma for
terminal atoms of 0.005
Uanis(C11) \\sim Ueq: with sigma of 0.005 and sigma for terminal atoms of 0.01
6. Rigid body (RIGU) restrains
 N1, C1, C2, C3, C4, C5, C6, C7, C8
 with sigma for 1-2 distances of 0.001 and sigma for 1-3 distances of 0.001
 N2, C11A, C12A, C13A, C14A, C15A, C16A, C17A, C18A
 with sigma for 1-2 distances of 0.001 and sigma for 1-3 distances of 0.001
 C11, C12, C13, C14, C15, C16, C17, C18
 with sigma for 1-2 distances of 0.001 and sigma for 1-3 distances of 0.001
 C1A, C3A, C4A, C5A, C6A, C7A, C8A
 with sigma for 1-2 distances of 0.001 and sigma for 1-3 distances of 0.001
7. Others
 Fixed Sof: H1AA(0.4) H1AB(0.4) H1AC(0.4) H1BD(0.6) H1BE(0.6) H1BF(0.6)
 C1(0.4) H1A(0.4) H1B(0.4) C1A(0.6) H1AD(0.6) H1AE(0.6) C2(0.4) H2A(0.4)
 H2B(0.4) C2A(0.6) H2AA(0.6) H2AB(0.6) C3(0.4) C3A(0.6) C4(0.4) H4(0.4)
 C4A(0.6) H4A(0.6) C5(0.4) H5(0.4) C5A(0.6) H5A(0.6) C6(0.4) H6(0.4) C6A(0.6)
 H6A(0.6) C7(0.4) H7(0.4) C7A(0.6) H7A(0.6) C8(0.4) H8(0.4) C8A(0.6) H8A(0.6)
 H2AC(0.4) H2AD(0.4) H2AE(0.4) H2BF(0.6) H2BG(0.6) H2BH(0.6) C11(0.4) H11A(0.4)
 H11B(0.4) C11A(0.6) H11C(0.6) H11D(0.6) C12(0.4) H12A(0.4) H12B(0.4) C12A(0.6)
 H12C(0.6) H12D(0.6) C13(0.4) C13A(0.6) C14(0.4) H14(0.4) C14A(0.6) H14A(0.6)
 C15(0.4) H15(0.4) C15A(0.6) H15A(0.6) C16(0.4) H16(0.4) C16A(0.6) H16A(0.6)
 C17(0.4) H17(0.4) C17A(0.6) H17A(0.6) C18(0.4) H18(0.4) C18A(0.6) H18A(0.6)
8.a Riding coordinates:
 N1(H1AA,H1AB,H1AC), N1(H1BD,H1BE,H1BF), N2(H2AC,H2AD,H2AE), N2(H2BF,H2BG,H2BH)
8.b Secondary CH2 refined with riding coordinates:
 C1(H1A,H1B), C1A(H1AD,H1AE), C2(H2A,H2B), C2A(H2AA,H2AB), C11(H11A,H11B),
 C11A(H11C,H11D), C12(H12A,H12B), C12A(H12C,H12D)
8.c Aromatic/amide H refined with riding coordinates:
 C4(H4), C4A(H4A), C5(H5), C5A(H5A), C6(H6), C6A(H6A), C7(H7), C7A(H7A),
 C8(H8), C8A(H8A), C14(H14), C14A(H14A), C15(H15), C15A(H15A), C16(H16),
 C16A(H16A), C17(H17), C17A(H17A), C18(H18), C18A(H18A)
;
_olex2_submission_special_instructions 'No special instructions were received'
_oxdiff_exptl_absorpt_empirical_details
;
Empirical correction (ABSPACK) includes:
- Absorption correction using spherical harmonics
- Frame scaling
;
_oxdiff_exptl_absorpt_empirical_full_max 1.813
_oxdiff_exptl_absorpt_empirical_full_min 0.725

loop_
_space_group_symop_operation_xyz
'x, y, z'
'-x, y, -z'
'x+1/2, y+1/2, z'
'-x+1/2, y+1/2, -z'

loop_
_atom_site_label
_atom_site_type_symbol
_atom_site_fract_x
_atom_site_fract_y
_atom_site_fract_z
_atom_site_U_iso_or_equiv
_atom_site_adp_type
_atom_site_occupancy
_atom_site_site_symmetry_order
_atom_site_calc_flag
_atom_site_refinement_flags_posn
_atom_site_refinement_flags_adp
_atom_site_refinement_flags_occupancy
_atom_site_disorder_assembly
_atom_site_disorder_group
Ag1 Ag 0.5000 1.0845(11) 0.0000 0.0257(3) Uani 1 2 d S T P . .
Fe1 Fe 0.5000 0.5841(15) 0.5000 0.0193(4) Uani 1 2 d S T P . .
Cl1 Cl 0.49313(16) 0.8147(12) 0.2664(8) 0.0378(13) Uani 1 1 d . U . . .
Cl2 Cl 0.43439(5) 1.0803(15) -0.0407(3) 0.0320(5) Uani 1 1 d . . . . .
Cl3 Cl 0.50639(18) 0.3577(12) 0.7211(8) 0.0399(14) Uani 1 1 d . U . . .
Cl4 Cl 0.56139(5) 0.5845(15) 0.4565(3) 0.0292(5) Uani 1 1 d . . . . .
N1 N 0.5582(2) 0.5515(19) 0.0082(12) 0.031(2) Uani 1 1 d . U . . .
H1AA H 0.5487 0.4424 -0.0107 0.037 Uiso 0.4 1 d R U P A 1
H1AB H 0.5564 0.5815 0.1260 0.037 Uiso 0.4 1 d R U P A 1
H1AC H 0.5474 0.6344 -0.0608 0.037 Uiso 0.4 1 d R U P A 1
H1BD H 0.5534 0.6094 0.1123 0.037 Uiso 0.6 1 d R U P B 2
H1BE H 0.5430 0.5837 -0.0782 0.037 Uiso 0.6 1 d R U P B 2
H1BF H 0.5571 0.4314 0.0263 0.037 Uiso 0.6 1 d R U P B 2
C1 C 0.5921(11) 0.542(6) -0.036(6) 0.028(3) Uani 0.4 1 d D U P C 1
H1A H 0.5933 0.5590 -0.1706 0.034 Uiso 0.4 1 calc R U P C 1
H1B H 0.5996 0.4151 -0.0109 0.034 Uiso 0.4 1 calc R U P C 1
C1A C 0.5944(7) 0.598(7) -0.053(3) 0.036(5) Uani 0.6 1 d D U P C 2
H1AD H 0.5969 0.5632 -0.1841 0.043 Uiso 0.6 1 calc R U P C 2
H1AE H 0.5980 0.7312 -0.0437 0.043 Uiso 0.6 1 calc R U P C 2
C2 C 0.6197(10) 0.665(7) 0.048(8) 0.031(4) Uani 0.4 1 d D U P C 1
H2A H 0.6175 0.7885 -0.0075 0.037 Uiso 0.4 1 calc R U P C 1
H2B H 0.6155 0.6772 0.1808 0.037 Uiso 0.4 1 calc R U P C 1
C2A C 0.6219(7) 0.501(5) 0.059(5) 0.038(6) Uani 0.6 1 d D . P C 2
H2AA H 0.6211 0.3690 0.0308 0.045 Uiso 0.6 1 calc R U P C 2
H2AB H 0.6167 0.5164 0.1909 0.045 Uiso 0.6 1 calc R U P C 2
C3 C 0.6564(11) 0.598(5) 0.020(5) 0.031(4) Uani 0.4 1 d D U P C 1
C3A C 0.6580(8) 0.572(4) 0.023(4) 0.039(4) Uani 0.6 1 d D U P C 2
C4 C 0.6757(8) 0.668(5) -0.127(5) 0.028(5) Uani 0.4 1 d D U P C 1
H4 H 0.6656 0.7575 -0.2057 0.033 Uiso 0.4 1 calc R U P C 1
C4A C 0.6705(9) 0.706(4) 0.133(5) 0.062(12) Uani 0.6 1 d D U P C 2
H4A H 0.6558 0.7542 0.2248 0.075 Uiso 0.6 1 calc R U P C 2
C5 C 0.7097(8) 0.608(6) -0.159(5) 0.043(10) Uani 0.4 1 d D U P C 1
H5 H 0.7220 0.6578 -0.2597 0.051 Uiso 0.4 1 calc R U P C 1
C5A C 0.7029(7) 0.774(5) 0.119(4) 0.058(10) Uani 0.6 1 d D U P C 2
H5A H 0.7111 0.8677 0.1985 0.070 Uiso 0.6 1 calc R U P C 2
C6 C 0.7263(10) 0.476(6) -0.049(4) 0.045(10) Uani 0.4 1 d D U P C 1
H6 H 0.7492 0.4348 -0.0703 0.054 Uiso 0.4 1 calc R U P C 1
C6A C 0.7234(7) 0.701(3) -0.014(3) 0.036(4) Uani 0.6 1 d D U P C 2
H6A H 0.7462 0.7468 -0.0277 0.043 Uiso 0.6 1 calc R U P C 2
C7 C 0.7060(9) 0.410(5) 0.096(4) 0.034(7) Uani 0.4 1 d D U P C 1
H7 H 0.7161 0.3207 0.1752 0.041 Uiso 0.4 1 calc R U P C 1
C7A C 0.7123(6) 0.565(4) -0.129(4) 0.040(4) Uani 0.6 1 d D U P C 2
H7A H 0.7271 0.5156 -0.2203 0.048 Uiso 0.6 1 calc R U P C 2
C8 C 0.6720(10) 0.466(5) 0.133(6) 0.032(7) Uani 0.4 1 d D U P C 1
H8 H 0.6598 0.4147 0.2335 0.038 Uiso 0.4 1 calc R U P C 1
C8A C 0.6792(6) 0.503(5) -0.109(4) 0.048(8) Uani 0.6 1 d D U P C 2
H8A H 0.6707 0.4100 -0.1878 0.057 Uiso 0.6 1 calc R U P C 2
N2 N 0.5579(2) 0.077(4) 0.4821(11) 0.0344(18) Uani 1 1 d . U . . .
H2AC H 0.5496 0.1626 0.5570 0.041 Uiso 0.4 1 d R U P D 1
H2AD H 0.5564 0.1166 0.3666 0.041 Uiso 0.4 1 d R U P D 1
H2AE H 0.5457 -0.0246 0.4941 0.041 Uiso 0.4 1 d R U P D 1
H2BF H 0.5426 0.1367 0.5501 0.041 Uiso 0.6 1 d R U P E 2
H2BG H 0.5556 0.1119 0.3654 0.041 Uiso 0.6 1 d R U P E 2
H2BH H 0.5543 -0.0422 0.4909 0.041 Uiso 0.6 1 d R U P E 2
C11 C 0.5959(9) 0.036(7) 0.530(6) 0.029(6) Uani 0.4 1 d D U P F 1
H11A H 0.5986 0.0309 0.6650 0.035 Uiso 0.4 1 calc R U P F 1
H11B H 0.6019 -0.0862 0.4805 0.035 Uiso 0.4 1 calc R U P F 1
C11A C 0.5920(6) 0.118(4) 0.546(4) 0.029(4) Uani 0.6 1 d D U P F 2
H11C H 0.5919 0.1188 0.6819 0.035 Uiso 0.6 1 calc R U P F 2
H11D H 0.5980 0.2433 0.5053 0.035 Uiso 0.6 1 calc R U P F 2
C12 C 0.6206(9) 0.176(6) 0.453(5) 0.031(5) Uani 0.4 1 d D U P F 1
H12A H 0.6169 0.2956 0.5140 0.037 Uiso 0.4 1 calc R U P F 1
H12B H 0.6164 0.1918 0.3199 0.037 Uiso 0.4 1 calc R U P F 1
C12A C 0.6195(6) -0.009(4) 0.484(4) 0.034(3) Uani 0.6 1 d D U P F 2
H12C H 0.6144 -0.0446 0.3556 0.041 Uiso 0.6 1 calc R U P F 2
H12D H 0.6186 -0.1203 0.5602 0.041 Uiso 0.6 1 calc R U P F 2
C13 C 0.6573(9) 0.112(4) 0.488(5) 0.032(5) Uani 0.4 1 d D U P F 1
C13A C 0.6556(7) 0.069(4) 0.494(4) 0.036(3) Uani 0.6 1 d D U P F 2
C14 C 0.6793(9) 0.173(5) 0.631(5) 0.029(6) Uani 0.4 1 d D U P F 1
H14 H 0.6728 0.2610 0.7204 0.035 Uiso 0.4 1 calc R U P F 1
C14A C 0.6692(7) 0.193(3) 0.374(4) 0.045(6) Uani 0.6 1 d D U P F 2
H14A H 0.6552 0.2399 0.2775 0.054 Uiso 0.6 1 calc R U P F 2
C15 C 0.7121(10) 0.087(5) 0.625(5) 0.058(15) Uani 0.4 1 d D U P F 1
H15 H 0.7284 0.1213 0.7174 0.069 Uiso 0.4 1 calc R U P F 1
C15A C 0.7028(6) 0.250(3) 0.392(3) 0.040(5) Uani 0.6 1 d D U P F 2
H15A H 0.7113 0.3364 0.3065 0.048 Uiso 0.6 1 calc R U P F 2
C16 C 0.7231(11) -0.043(6) 0.498(5) 0.053(13) Uani 0.4 1 d D U P F 1
H16 H 0.7459 -0.0921 0.5068 0.063 Uiso 0.4 1 calc R U P F 1
C16A C 0.7248(7) 0.188(3) 0.529(3) 0.033(4) Uani 0.6 1 d D U P F 2
H16A H 0.7480 0.2303 0.5375 0.040 Uiso 0.6 1 calc R U P F 2
C17 C 0.7007(10) -0.101(6) 0.357(6) 0.060(15) Uani 0.4 1 d D U P F 1
H17 H 0.7072 -0.1895 0.2685 0.072 Uiso 0.4 1 calc R U P F 1
C17A C 0.7123(7) 0.064(4) 0.651(4) 0.039(3) Uani 0.6 1 d D U P F 2
H17A H 0.7264 0.0164 0.7475 0.047 Uiso 0.6 1 calc R U P F 2
C18 C 0.6679(10) -0.019(5) 0.358(6) 0.035(5) Uani 0.4 1 d D U P F 1
H18 H 0.6518 -0.0530 0.2650 0.042 Uiso 0.4 1 calc R U P F 1
C18A C 0.6783(7) 0.010(4) 0.629(5) 0.058(11) Uani 0.6 1 d D U P F 2
H18A H 0.6697 -0.0761 0.7147 0.069 Uiso 0.6 1 calc R U P F 2

loop_
_atom_site_aniso_label
_atom_site_aniso_U_11
_atom_site_aniso_U_22
_atom_site_aniso_U_33
_atom_site_aniso_U_23
_atom_site_aniso_U_13
_atom_site_aniso_U_12
Ag1 0.0374(5) 0.0197(4) 0.0201(4) 0.000 -0.0007(3) 0.000
Fe1 0.0316(9) 0.0134(8) 0.0129(7) 0.000 -0.0008(6) 0.000
Cl1 0.036(2) 0.039(2) 0.039(2) 0.0249(18) -0.0011(17) 0.0027(17)
Cl2 0.0328(9) 0.0337(13) 0.0293(10) 0.002(3) -0.0009(7) 0.000(3)
Cl3 0.044(3) 0.038(2) 0.037(2) 0.0256(18) -0.0018(18) -0.0010(19)
Cl4 0.0302(9) 0.0309(11) 0.0265(9) 0.007(3) 0.0001(7) -0.001(3)
N1 0.030(2) 0.032(3) 0.030(3) 0.000(2) -0.0006(17) -0.0016(18)
C1 0.029(3) 0.027(5) 0.027(5) 0.001(3) -0.001(2) -0.001(2)
C1A 0.035(6) 0.036(7) 0.035(6) 0.000(4) 0.000(3) 0.000(4)
C2 0.030(3) 0.031(5) 0.032(7) -0.002(4) -0.001(3) -0.002(3)
C2A 0.034(11) 0.043(13) 0.036(12) 0.021(10) -0.003(8) 0.014(9)
C3 0.030(3) 0.032(5) 0.032(5) -0.002(3) -0.001(2) -0.001(3)
C3A 0.038(4) 0.039(5) 0.040(5) 0.000(3) 0.001(3) 0.002(3)
C4 0.028(5) 0.027(10) 0.027(7) -0.006(7) -0.004(5) -0.005(5)
C4A 0.045(6) 0.072(17) 0.070(15) -0.031(16) 0.015(8) -0.012(9)
C5 0.033(5) 0.053(18) 0.042(11) 0.011(13) 0.005(7) 0.007(8)
C5A 0.044(6) 0.066(14) 0.065(13) -0.025(13) 0.012(7) -0.009(8)
C6 0.035(6) 0.057(18) 0.044(13) 0.014(13) 0.006(7) 0.009(9)
C6A 0.037(5) 0.033(6) 0.038(6) 0.005(6) -0.002(4) 0.006(4)
C7 0.031(5) 0.038(12) 0.033(10) 0.000(10) 0.000(5) 0.002(7)
C7A 0.039(4) 0.039(5) 0.041(5) 0.001(3) 0.002(3) 0.002(3)
C8 0.031(5) 0.033(11) 0.032(9) -0.001(9) -0.001(5) -0.001(6)
C8A 0.042(5) 0.051(11) 0.051(10) -0.011(10) 0.007(6) -0.003(6)
N2 0.035(2) 0.034(3) 0.035(2) 0.001(2) 0.0009(17) 0.001(2)
C11 0.032(6) 0.027(8) 0.026(8) 0.003(5) -0.004(4) 0.000(4)
C11A 0.035(3) 0.026(7) 0.026(7) 0.009(6) 0.002(2) -0.001(3)
C12 0.034(5) 0.030(6) 0.028(8) 0.004(5) -0.005(4) -0.002(4)
C12A 0.036(3) 0.032(5) 0.035(7) 0.003(4) 0.000(2) 0.001(2)
C13 0.034(5) 0.030(7) 0.031(7) 0.004(6) -0.005(4) -0.002(4)
C13A 0.036(3) 0.036(4) 0.035(4) 0.000(2) 0.0014(18) 0.0001(18)
C14 0.036(6) 0.023(11) 0.030(8) 0.008(8) -0.006(6) -0.003(6)
C14A 0.039(4) 0.050(10) 0.045(7) 0.012(8) -0.002(4) -0.005(5)
C15 0.045(8) 0.07(2) 0.063(18) -0.03(2) -0.023(10) 0.017(12)
C15A 0.037(4) 0.041(9) 0.041(6) 0.005(7) 0.001(4) -0.001(4)
C16 0.042(7) 0.06(2) 0.060(15) -0.023(17) -0.017(9) 0.010(10)
C16A 0.036(4) 0.029(7) 0.035(5) -0.006(5) 0.004(3) 0.004(4)
C17 0.042(7) 0.07(2) 0.066(17) -0.032(19) -0.019(10) 0.014(12)
C17A 0.038(3) 0.039(4) 0.040(4) 0.001(2) 0.000(2) 0.000(2)
C18 0.035(6) 0.035(8) 0.036(7) -0.001(5) -0.004(4) -0.002(4)
C18A 0.043(4) 0.072(18) 0.058(11) 0.028(14) -0.011(6) -0.013(7)

loop_
_atom_type_symbol
_atom_type_description
_atom_type_scat_dispersion_real
_atom_type_scat_dispersion_imag
_atom_type_scat_source
C C 0.0181 0.0091 'International Tables Vol C Tables 4.2.6.8 and 6.1.1.4'
H H 0.0000 0.0000 'International Tables Vol C Tables 4.2.6.8 and 6.1.1.4'
Ag Ag 0.1306 4.2820 'International Tables Vol C Tables 4.2.6.8 and 6.1.1.4'
Cl Cl 0.3639 0.7018 'International Tables Vol C Tables 4.2.6.8 and 6.1.1.4'
Fe Fe -1.1336 3.1974 'International Tables Vol C Tables 4.2.6.8 and 6.1.1.4'
N N 0.0311 0.0180 'International Tables Vol C Tables 4.2.6.8 and 6.1.1.4'

loop_
_geom_angle_atom_site_label_1
_geom_angle_atom_site_label_2
_geom_angle_atom_site_label_3
_geom_angle
_geom_angle_site_symmetry_1
_geom_angle_site_symmetry_3
_geom_angle_publ_flag
Cl1 Ag1 Cl1 89.6(3) 2_655 . ?
Cl1 Ag1 Cl3 89.52(9) . 2_666 ?
Cl1 Ag1 Cl3 178.9(3) 2_655 2_666 ?
Cl1 Ag1 Cl3 89.52(9) 2_655 1_564 ?
Cl1 Ag1 Cl3 178.9(3) . 1_564 ?
Cl2 Ag1 Cl1 90.69(19) 2_655 . ?
Cl2 Ag1 Cl1 90.68(19) . 2_655 ?
Cl2 Ag1 Cl1 88.3(2) 2_655 2_655 ?
Cl2 Ag1 Cl1 88.3(2) . . ?
Cl2 Ag1 Cl2 178.6(4) . 2_655 ?
Cl2 Ag1 Cl3 91.1(2) . 1_564 ?
Cl2 Ag1 Cl3 91.1(2) 2_655 2_666 ?
Cl2 Ag1 Cl3 89.9(2) . 2_666 ?
Cl2 Ag1 Cl3 89.9(2) 2_655 1_564 ?
Cl3 Ag1 Cl3 91.4(3) 2_666 1_564 ?
Cl1 Fe1 Cl1 91.0(5) 2_656 . ?
Cl3 Fe1 Cl1 178.9(5) . . ?
Cl3 Fe1 Cl1 178.9(5) 2_656 2_656 ?
Cl3 Fe1 Cl1 90.03(10) 2_656 . ?
Cl3 Fe1 Cl1 90.03(10) . 2_656 ?
Cl3 Fe1 Cl3 88.9(5) . 2_656 ?
Cl3 Fe1 Cl4 89.7(2) . . ?
Cl3 Fe1 Cl4 90.4(3) . 2_656 ?
Cl3 Fe1 Cl4 90.4(3) 2_656 . ?
Cl3 Fe1 Cl4 89.7(2) 2_656 2_656 ?
Cl4 Fe1 Cl1 89.5(2) 2_656 . ?
Cl4 Fe1 Cl1 90.4(3) 2_656 2_656 ?
Cl4 Fe1 Cl1 89.5(2) . 2_656 ?
Cl4 Fe1 Cl1 90.4(3) . . ?
Cl4 Fe1 Cl4 179.9(6) 2_656 . ?
Fe1 Cl1 Ag1 168.2(3) . . ?
Fe1 Cl3 Ag1 168.9(3) . 1_546 ?
H1AA N1 H1AB 109.5 . . ?
H1AA N1 H1AC 109.4 . . ?
H1AB N1 H1AC 109.4 . . ?
H1BD N1 H1BE 109.4 . . ?
H1BD N1 H1BF 109.4 . . ?
H1BE N1 H1BF 109.4 . . ?
C1 N1 H1AA 108.6 . . ?
C1 N1 H1AB 109.3 . . ?
C1 N1 H1AC 110.7 . . ?
C1A N1 H1BD 110.4 . . ?
C1A N1 H1BE 109.8 . . ?
C1A N1 H1BF 108.3 . . ?
N1 C1 H1A 106.5 . . ?
N1 C1 H1B 106.5 . . ?
N1 C1 C2 123(3) . . ?
H1A C1 H1B 106.5 . . ?
C2 C1 H1A 106.5 . . ?
C2 C1 H1B 106.5 . . ?
N1 C1A H1AD 109.1 . . ?
N1 C1A H1AE 109.1 . . ?
H1AD C1A H1AE 107.9 . . ?
C2A C1A N1 112(3) . . ?
C2A C1A H1AD 109.1 . . ?
C2A C1A H1AE 109.1 . . ?
C1 C2 H2A 108.8 . . ?
C1 C2 H2B 108.8 . . ?
H2A C2 H2B 107.7 . . ?
C3 C2 C1 114(4) . . ?
C3 C2 H2A 108.8 . . ?
C3 C2 H2B 108.8 . . ?
C1A C2A H2AA 109.0 . . ?
C1A C2A H2AB 109.0 . . ?
C1A C2A C3A 113(3) . . ?
H2AA C2A H2AB 107.8 . . ?
C3A C2A H2AA 109.0 . . ?
C3A C2A H2AB 109.0 . . ?
C4 C3 C2 119(3) . . ?
C8 C3 C2 123(4) . . ?
C8 C3 C4 118(4) . . ?
C4A C3A C2A 118(3) . . ?
C4A C3A C8A 118(3) . . ?
C8A C3A C2A 124(3) . . ?
C3 C4 H4 119.6 . . ?
C5 C4 C3 121(4) . . ?
C5 C4 H4 119.6 . . ?
C3A C4A H4A 118.4 . . ?
C3A C4A C5A 123(4) . . ?
C5A C4A H4A 118.4 . . ?
C4 C5 H5 118.6 . . ?
C6 C5 C4 123(4) . . ?
C6 C5 H5 118.6 . . ?
C4A C5A H5A 121.6 . . ?
C4A C5A C6A 117(3) . . ?
C6A C5A H5A 121.6 . . ?
C5 C6 H6 122.8 . . ?
C5 C6 C7 114(4) . . ?
C7 C6 H6 122.8 . . ?
C5A C6A H6A 118.6 . . ?
C7A C6A C5A 123(3) . . ?
C7A C6A H6A 118.6 . . ?
C6 C7 H7 117.5 . . ?
C8 C7 C6 125(4) . . ?
C8 C7 H7 117.5 . . ?
C6A C7A H7A 121.3 . . ?
C6A C7A C8A 117(3) . . ?
C8A C7A H7A 121.3 . . ?
C3 C8 C7 119(4) . . ?
C3 C8 H8 120.5 . . ?
C7 C8 H8 120.5 . . ?
C3A C8A C7A 122(3) . . ?
C3A C8A H8A 119.1 . . ?
C7A C8A H8A 119.1 . . ?
H2AC N2 H2AD 109.5 . . ?
H2AC N2 H2AE 109.5 . . ?
H2AD N2 H2AE 109.5 . . ?
H2BF N2 H2BG 109.5 . . ?
H2BF N2 H2BH 109.4 . . ?
H2BG N2 H2BH 109.5 . . ?
C11 N2 H2AC 110.5 . . ?
C11 N2 H2AD 109.4 . . ?
C11 N2 H2AE 108.5 . . ?
C11A N2 H2BF 109.6 . . ?
C11A N2 H2BG 109.6 . . ?
C11A N2 H2BH 109.3 . . ?
N2 C11 H11A 109.1 . . ?
N2 C11 H11B 109.1 . . ?
H11A C11 H11B 107.8 . . ?
C12 C11 N2 113(3) . . ?
C12 C11 H11A 109.1 . . ?
C12 C11 H11B 109.1 . . ?
N2 C11A H11C 108.4 . . ?
N2 C11A H11D 108.4 . . ?
N2 C11A C12A 115(2) . . ?
H11C C11A H11D 107.5 . . ?
C12A C11A H11C 108.4 . . ?
C12A C11A H11D 108.4 . . ?
C11 C12 H12A 110.0 . . ?
C11 C12 H12B 110.0 . . ?
C11 C12 C13 109(3) . . ?
H12A C12 H12B 108.3 . . ?
C13 C12 H12A 110.0 . . ?
C13 C12 H12B 110.0 . . ?
C11A C12A H12C 108.6 . . ?
C11A C12A H12D 108.6 . . ?
C11A C12A C13A 115(2) . . ?
H12C C12A H12D 107.6 . . ?
C13A C12A H12C 108.6 . . ?
C13A C12A H12D 108.6 . . ?
C14 C13 C12 125(3) . . ?
C18 C13 C12 112(3) . . ?
C18 C13 C14 123(4) . . ?
C14A C13A C12A 126(2) . . ?
C14A C13A C18A 115(3) . . ?
C18A C13A C12A 120(2) . . ?
C13 C14 H14 124.3 . . ?
C13 C14 C15 111(4) . . ?
C15 C14 H14 124.3 . . ?
C13A C14A H14A 119.5 . . ?
C15A C14A C13A 121(3) . . ?
C15A C14A H14A 119.5 . . ?
C14 C15 H15 116.5 . . ?
C16 C15 C14 127(4) . . ?
C16 C15 H15 116.5 . . ?
C14A C15A H15A 118.5 . . ?
C14A C15A C16A 123(2) . . ?
C16A C15A H15A 118.5 . . ?
C15 C16 H16 120.0 . . ?
C15 C16 C17 120(4) . . ?
C17 C16 H16 120.0 . . ?
C15A C16A H16A 121.0 . . ?
C17A C16A C15A 118(2) . . ?
C17A C16A H16A 121.0 . . ?
C16 C17 H17 122.7 . . ?
C16 C17 C18 115(4) . . ?
C18 C17 H17 122.7 . . ?
C16A C17A H17A 121.4 . . ?
C16A C17A C18A 117(3) . . ?
C18A C17A H17A 121.4 . . ?
C13 C18 C17 124(4) . . ?
C13 C18 H18 117.8 . . ?
C17 C18 H18 117.8 . . ?
C13A C18A H18A 116.9 . . ?
C17A C18A C13A 126(3) . . ?
C17A C18A H18A 116.9 . . ?

loop_
_geom_bond_atom_site_label_1
_geom_bond_atom_site_label_2
_geom_bond_distance
_geom_bond_site_symmetry_2
_geom_bond_publ_flag
Ag1 Cl1 2.784(6) 2_655 ?
Ag1 Cl1 2.784(6) . ?
Ag1 Cl2 2.549(2) . ?
Ag1 Cl2 2.549(2) 2_655 ?
Ag1 Cl3 2.864(6) 1_564 ?
Ag1 Cl3 2.864(6) 2_666 ?
Fe1 Cl1 2.410(9) . ?
Fe1 Cl1 2.410(9) 2_656 ?
Fe1 Cl3 2.323(9) . ?
Fe1 Cl3 2.323(9) 2_656 ?
Fe1 Cl4 2.3956(19) 2_656 ?
Fe1 Cl4 2.3958(19) . ?
Cl3 Ag1 2.864(6) 1_546 ?
N1 H1AA 0.8902 . ?
N1 H1AB 0.8900 . ?
N1 H1AC 0.8907 . ?
N1 H1BD 0.8903 . ?
N1 H1BE 0.8898 . ?
N1 H1BF 0.8901 . ?
N1 C1 1.35(4) . ?
N1 C1A 1.51(3) . ?
C1 H1A 0.9900 . ?
C1 H1B 0.9900 . ?
C1 C2 1.52(2) . ?
C1A H1AD 0.9900 . ?
C1A H1AE 0.9900 . ?
C1A C2A 1.51(2) . ?
C2 H2A 0.9900 . ?
C2 H2B 0.9900 . ?
C2 C3 1.52(2) . ?
C2A H2AA 0.9900 . ?
C2A H2AB 0.9900 . ?
C2A C3A 1.51(2) . ?
C3 C4 1.41(2) . ?
C3 C8 1.40(2) . ?
C3A C4A 1.35(2) . ?
C3A C8A 1.36(2) . ?
C4 H4 0.9500 . ?
C4 C5 1.41(2) . ?
C4A H4A 0.9500 . ?
C4A C5A 1.35(2) . ?
C5 H5 0.9500 . ?
C5 C6 1.41(2) . ?
C5A H5A 0.9500 . ?
C5A C6A 1.37(2) . ?
C6 H6 0.9500 . ?
C6 C7 1.41(2) . ?
C6A H6A 0.9500 . ?
C6A C7A 1.37(2) . ?
C7 H7 0.9500 . ?
C7 C8 1.40(2) . ?
C7A H7A 0.9500 . ?
C7A C8A 1.37(2) . ?
C8 H8 0.9500 . ?
C8A H8A 0.9500 . ?
N2 H2AC 0.8902 . ?
N2 H2AD 0.8900 . ?
N2 H2AE 0.8901 . ?
N2 H2BF 0.8901 . ?
N2 H2BG 0.8900 . ?
N2 H2BH 0.8900 . ?
N2 C11 1.53(4) . ?
N2 C11A 1.42(3) . ?
C11 H11A 0.9900 . ?
C11 H11B 0.9900 . ?
C11 C12 1.52(2) . ?
C11A H11C 0.9900 . ?
C11A H11D 0.9900 . ?
C11A C12A 1.485(19) . ?
C12 H12A 0.9900 . ?
C12 H12B 0.9900 . ?
C12 C13 1.52(2) . ?
C12A H12C 0.9900 . ?
C12A H12D 0.9900 . ?
C12A C13A 1.508(19) . ?
C13 C14 1.41(2) . ?
C13 C18 1.40(2) . ?
C13A C14A 1.368(19) . ?
C13A C18A 1.379(19) . ?
C14 H14 0.9500 . ?
C14 C15 1.42(2) . ?
C14A H14A 0.9500 . ?
C14A C15A 1.365(19) . ?
C15 H15 0.9500 . ?
C15 C16 1.398(18) . ?
C15A H15A 0.9500 . ?
C15A C16A 1.380(19) . ?
C16 H16 0.9500 . ?
C16 C17 1.40(2) . ?
C16A H16A 0.9500 . ?
C16A C17A 1.37(2) . ?
C17 H17 0.9500 . ?
C17 C18 1.41(2) . ?
C17A H17A 0.9500 . ?
C17A C18A 1.378(19) . ?
C18 H18 0.9500 . ?
C18A H18A 0.9500 . ?

loop_
_geom_torsion_atom_site_label_1
_geom_torsion_atom_site_label_2
_geom_torsion_atom_site_label_3
_geom_torsion_atom_site_label_4
_geom_torsion
_geom_torsion_site_symmetry_1
_geom_torsion_site_symmetry_2
_geom_torsion_site_symmetry_3
_geom_torsion_site_symmetry_4
_geom_torsion_publ_flag
N1 C1 C2 C3 164(4) . . . . ?
N1 C1A C2A C3A -169(3) . . . . ?
C1 C2 C3 C4 97(4) . . . . ?
C1 C2 C3 C8 -83(5) . . . . ?
C1A C2A C3A C4A 93(4) . . . . ?
C1A C2A C3A C8A -90(4) . . . . ?
C2 C3 C4 C5 -179(4) . . . . ?
C2 C3 C8 C7 179(4) . . . . ?
C2A C3A C4A C5A 177(3) . . . . ?
C2A C3A C8A C7A -176(3) . . . . ?
C3 C4 C5 C6 0.0(7) . . . . ?
C3A C4A C5A C6A 0.1(7) . . . . ?
C4 C3 C8 C7 0.3(14) . . . . ?
C4 C5 C6 C7 0.0(14) . . . . ?
C4A C3A C8A C7A 0.5(17) . . . . ?
C4A C5A C6A C7A -0.4(16) . . . . ?
C5 C6 C7 C8 0(2) . . . . ?
C5A C6A C7A C8A 1(2) . . . . ?
C6 C7 C8 C3 0(2) . . . . ?
C6A C7A C8A C3A -1(2) . . . . ?
C8 C3 C4 C5 -0.1(7) . . . . ?
C8A C3A C4A C5A -0.2(7) . . . . ?
N2 C11 C12 C13 -173(3) . . . . ?
N2 C11A C12A C13A 159(2) . . . . ?
C11 C12 C13 C14 -100(4) . . . . ?
C11 C12 C13 C18 80(4) . . . . ?
C11A C12A C13A C14A -76(3) . . . . ?
C11A C12A C13A C18A 106(3) . . . . ?
C12 C13 C14 C15 -180(4) . . . . ?
C12 C13 C18 C17 180(3) . . . . ?
C12A C13A C14A C15A -178(3) . . . . ?
C12A C13A C18A C17A 178(3) . . . . ?
C13 C14 C15 C16 0.0(7) . . . . ?
C13A C14A C15A C16A 0.0(7) . . . . ?
C14 C13 C18 C17 0.3(15) . . . . ?
C14 C15 C16 C17 0.0(15) . . . . ?
C14A C13A C18A C17A -0.3(17) . . . . ?
C14A C15A C16A C17A 0.0(15) . . . . ?
C15 C16 C17 C18 0.2(17) . . . . ?
C15A C16A C17A C18A -0.2(19) . . . . ?
C16 C17 C18 C13 -0.4(18) . . . . ?
C16A C17A C18A C13A 0(2) . . . . ?
C18 C13 C14 C15 -0.1(6) . . . . ?
C18A C13A C14A C15A 0.1(7) . . . . ?

loop_
_twin_individual_id
_twin_individual_mass_fraction_refined
1 0.61(6)
2 0.39(6)
